data_4336959
loop_
_publ_author_name
'Dmitri V. Konarev'
'Salavat S. Khasanov'
'Sergey I. Troyanov'
'Yoshiaki Nakano'
'Ksenya A. Ustimenko'
'Akihiro Otsuka'
'Hideki Yamochi'
'Gunzi Saito'
'Rimma N. Lyubovskaya'

_publ_contact_author_address
;
Institute of Problems of Chemical Physics, RAS,
Chernogolovka, 142432, Russia
;
_publ_contact_author_email konarev3@yandex.ru
_publ_contact_author_name 'Konarev, Dmitri V.'
_publ_section_title
;
 Mononuclear Coordination Complexes of Fullerene C60 with Zerovalent
 Cobalt Having S = 1/2 Spin State: Co(\h2-C60)(L)(C6H5CN).(o-C6H4Cl2) (L =
 1,2-bis(diphenylphosphino)ethane and
 1,1'-bis(diphenylphosphino)ferrocene)
;
_journal_name_full 'Inorganic Chemistry'
_journal_page_first 13934
_journal_page_last 13940
_journal_paper_doi 10.1021/ic401577m
_journal_volume 52
_journal_year 2013
_chemical_formula_moiety 'C93H29CoNP2,  C6H4CL2'
_chemical_formula_sum 'C99 H33 Cl2 Co N P2'
_chemical_formula_weight 1428.03
_chemical_name_systematic
; 
 ? 
;
_space_group_IT_number 14
_symmetry_cell_setting monoclinic
_symmetry_space_group_name_Hall '-P 2yn'
_symmetry_space_group_name_H-M 'P 1 21/n 1'
_atom_sites_solution_hydrogens geom
_atom_sites_solution_primary direct
_atom_sites_solution_secondary difmap
_audit_creation_method SHELXL-97
_cell_angle_alpha 90.00
_cell_angle_beta 106.433(5)
_cell_angle_gamma 90.00
_cell_formula_units_Z 4
_cell_length_a 15.7351(6)
_cell_length_b 16.0529(3)
_cell_length_c 25.5120(10)
_cell_measurement_reflns_used 86387
_cell_measurement_temperature 100(2)
_cell_measurement_theta_max 33
_cell_measurement_theta_min 5
_cell_volume 6180.9(4)
_computing_cell_refinement XDS
_computing_data_collection XDS
_computing_data_reduction XDS
_computing_structure_refinement 'SHELXL-97 (Sheldrick, 1997)'
_computing_structure_solution 'SHELXS-97 (Sheldrick, 1990)'
_diffrn_ambient_temperature 100(2)
_diffrn_measured_fraction_theta_full 0.916
_diffrn_measured_fraction_theta_max 0.888
_diffrn_measurement_device_type MAR225
_diffrn_measurement_method CCD
_diffrn_radiation_monochromator Si(111)
_diffrn_radiation_source 'BL 14.2 PSF, BESSY, Berlin, Germany'
_diffrn_radiation_type synchrotron
_diffrn_radiation_wavelength 0.85507
_diffrn_reflns_av_R_equivalents 0.0242
_diffrn_reflns_av_sigmaI/netI 0.0143
_diffrn_reflns_limit_h_max 20
_diffrn_reflns_limit_h_min -20
_diffrn_reflns_limit_k_max 18
_diffrn_reflns_limit_k_min -18
_diffrn_reflns_limit_l_max 33
_diffrn_reflns_limit_l_min -33
_diffrn_reflns_number 96335
_diffrn_reflns_theta_full 30.56
_diffrn_reflns_theta_max 34.75
_diffrn_reflns_theta_min 1.83
_exptl_absorpt_coefficient_mu 0.779
_exptl_absorpt_correction_type none
_exptl_crystal_colour black
_exptl_crystal_density_diffrn 1.535
_exptl_crystal_description block
_exptl_crystal_F_000 2900
_exptl_crystal_size_max 0.04
_exptl_crystal_size_mid 0.02
_exptl_crystal_size_min 0.02
_refine_diff_density_max 0.683
_refine_diff_density_min -0.886
_refine_diff_density_rms 0.074
_refine_ls_extinction_method none
_refine_ls_goodness_of_fit_ref 1.014
_refine_ls_hydrogen_treatment constr
_refine_ls_matrix_type full
_refine_ls_number_parameters 946
_refine_ls_number_reflns 13618
_refine_ls_number_restraints 0
_refine_ls_restrained_S_all 1.014
_refine_ls_R_factor_all 0.0507
_refine_ls_R_factor_gt 0.0483
_refine_ls_shift/su_max 0.001
_refine_ls_shift/su_mean 0.000
_refine_ls_structure_factor_coef Fsqd
_refine_ls_weighting_details 'calc w=1/[\s^2^(Fo^2^)+(0.0700P)^2^+9.5000P] where P=(Fo^2^+2Fc^2^)/3'
_refine_ls_weighting_scheme calc
_refine_ls_wR_factor_gt 0.1267
_refine_ls_wR_factor_ref 0.1283
_reflns_number_gt 12752
_reflns_number_total 13618
_reflns_threshold_expression >2sigma(I)
_cod_data_source_file ic401577m_si_002.cif
_cod_data_source_block C60_Co(dppe)(BN)(C6H4Cl2)
_cod_database_code 4336959

loop_
_symmetry_equiv_pos_as_xyz
'x, y, z'
'-x+1/2, y+1/2, -z+1/2'
'-x, -y, -z'
'x-1/2, -y-1/2, z-1/2'

loop_
_atom_site_label
_atom_site_type_symbol
_atom_site_fract_x
_atom_site_fract_y
_atom_site_fract_z
_atom_site_U_iso_or_equiv
_atom_site_adp_type
_atom_site_occupancy
_atom_site_symmetry_multiplicity
_atom_site_calc_flag
_atom_site_refinement_flags
Co1 Co 0.650621(15) 0.454390(17) 0.815404(9) 0.01119(8) Uani 1 1 d .
P1 P 0.78744(3) 0.49026(3) 0.854139(18) 0.01173(10) Uani 1 1 d .
P2 P 0.62430(3) 0.58283(3) 0.785764(19) 0.01270(11) Uani 1 1 d .
N1 N 0.67554(10) 0.41192(11) 0.74887(7) 0.0151(3) Uani 1 1 d .
C1 C 0.61604(11) 0.34463(12) 0.84253(7) 0.0129(3) Uani 1 1 d .
C2 C 0.53735(11) 0.39387(12) 0.81165(7) 0.0122(3) Uani 1 1 d .
C3 C 0.48252(12) 0.35911(13) 0.75979(7) 0.0138(4) Uani 1 1 d .
C4 C 0.50590(12) 0.28799(13) 0.73634(7) 0.0156(4) Uani 1 1 d .
C5 C 0.58319(12) 0.23904(13) 0.76692(8) 0.0155(4) Uani 1 1 d .
C6 C 0.63209(11) 0.26500(13) 0.81872(8) 0.0144(4) Uani 1 1 d .
C7 C 0.66166(12) 0.20351(14) 0.86161(8) 0.0175(4) Uani 1 1 d .
C8 C 0.65626(11) 0.24123(14) 0.91209(8) 0.0171(4) Uani 1 1 d .
C9 C 0.62341(11) 0.32499(13) 0.90015(7) 0.0147(4) Uani 1 1 d .
C10 C 0.56567(12) 0.35727(13) 0.92726(7) 0.0159(4) Uani 1 1 d .
C11 C 0.48825(12) 0.40586(13) 0.89682(8) 0.0154(4) Uani 1 1 d .
C12 C 0.47331(12) 0.41904(12) 0.84134(8) 0.0138(3) Uani 1 1 d .
C13 C 0.38445(12) 0.41221(13) 0.80523(8) 0.0156(4) Uani 1 1 d .
C14 C 0.38986(12) 0.37536(13) 0.75462(8) 0.0162(4) Uani 1 1 d .
C15 C 0.32433(13) 0.32022(14) 0.72605(8) 0.0189(4) Uani 1 1 d .
C16 C 0.34903(14) 0.24590(15) 0.70222(7) 0.0206(4) Uani 1 1 d .
C17 C 0.43848(14) 0.23026(14) 0.70767(7) 0.0187(4) Uani 1 1 d .
C18 C 0.47291(14) 0.14622(14) 0.72005(8) 0.0203(4) Uani 1 1 d .
C19 C 0.56176(13) 0.15244(14) 0.75673(8) 0.0194(4) Uani 1 1 d .
C20 C 0.59215(13) 0.09277(14) 0.79797(9) 0.0200(4) Uani 1 1 d .
C21 C 0.64300(12) 0.11915(14) 0.85141(9) 0.0199(4) Uani 1 1 d .
C22 C 0.61731(13) 0.06868(15) 0.89179(9) 0.0218(4) Uani 1 1 d .
C23 C 0.61160(13) 0.10478(15) 0.94005(9) 0.0225(4) Uani 1 1 d .
C24 C 0.63181(13) 0.19218(15) 0.95092(8) 0.0207(4) Uani 1 1 d .
C25 C 0.57169(13) 0.22610(15) 0.97910(8) 0.0214(4) Uani 1 1 d .
C26 C 0.53878(13) 0.30650(14) 0.96684(7) 0.0194(4) Uani 1 1 d .
C27 C 0.44611(14) 0.32333(14) 0.96134(8) 0.0201(4) Uani 1 1 d .
C28 C 0.41481(13) 0.38443(14) 0.91824(8) 0.0180(4) Uani 1 1 d .
C29 C 0.32869(13) 0.37923(14) 0.88343(9) 0.0195(4) Uani 1 1 d .
C30 C 0.31320(12) 0.39345(14) 0.82570(9) 0.0184(4) Uani 1 1 d .
C31 C 0.24524(12) 0.33564(14) 0.79602(9) 0.0201(4) Uani 1 1 d .
C32 C 0.25091(12) 0.29979(15) 0.74772(9) 0.0211(4) Uani 1 1 d .
C33 C 0.23058(13) 0.21227(15) 0.73721(8) 0.0215(4) Uani 1 1 d .
C34 C 0.29127(13) 0.17864(15) 0.70913(8) 0.0218(4) Uani 1 1 d .
C35 C 0.32412(14) 0.09842(15) 0.72036(8) 0.0214(4) Uani 1 1 d .
C36 C 0.41693(15) 0.08165(15) 0.72581(8) 0.0218(4) Uani 1 1 d .
C37 C 0.44815(14) 0.02055(14) 0.76905(9) 0.0212(4) Uani 1 1 d .
C38 C 0.53356(14) 0.02598(14) 0.80416(9) 0.0222(4) Uani 1 1 d .
C39 C 0.54926(14) 0.01107(14) 0.86227(9) 0.0221(4) Uani 1 1 d .
C40 C 0.47853(14) -0.00839(14) 0.88272(9) 0.0217(4) Uani 1 1 d .
C41 C 0.47282(14) 0.02905(15) 0.93335(9) 0.0218(4) Uani 1 1 d .
C42 C 0.53804(14) 0.08427(15) 0.96152(9) 0.0233(5) Uani 1 1 d .
C43 C 0.51341(14) 0.15929(16) 0.98565(8) 0.0230(4) Uani 1 1 d .
C44 C 0.42452(14) 0.17564(15) 0.98077(8) 0.0224(4) Uani 1 1 d .
C45 C 0.39022(14) 0.25963(15) 0.96827(8) 0.0216(4) Uani 1 1 d .
C46 C 0.30096(14) 0.25345(15) 0.93179(9) 0.0216(4) Uani 1 1 d .
C47 C 0.27131(13) 0.31187(14) 0.89017(9) 0.0206(4) Uani 1 1 d .
C48 C 0.21940(12) 0.28489(14) 0.83634(9) 0.0207(4) Uani 1 1 d .
C49 C 0.19956(12) 0.20114(15) 0.82611(9) 0.0209(4) Uani 1 1 d .
C50 C 0.20498(12) 0.16349(15) 0.77540(8) 0.0205(4) Uani 1 1 d .
C51 C 0.23958(13) 0.08024(14) 0.78738(9) 0.0202(4) Uani 1 1 d .
C52 C 0.29783(14) 0.04801(14) 0.76043(9) 0.0210(4) Uani 1 1 d .
C53 C 0.37431(14) -0.00020(14) 0.79049(9) 0.0206(4) Uani 1 1 d .
C54 C 0.38955(14) -0.01411(14) 0.84619(9) 0.0205(4) Uani 1 1 d .
C55 C 0.32879(13) 0.01999(14) 0.87423(8) 0.0195(4) Uani 1 1 d .
C56 C 0.38023(14) 0.04623(14) 0.92831(8) 0.0212(4) Uani 1 1 d .
C57 C 0.35680(14) 0.11758(15) 0.95143(8) 0.0213(4) Uani 1 1 d .
C58 C 0.28037(13) 0.16621(15) 0.92144(8) 0.0207(4) Uani 1 1 d .
C59 C 0.23075(12) 0.14049(14) 0.86942(9) 0.0202(4) Uani 1 1 d .
C60 C 0.25519(13) 0.06570(14) 0.84544(9) 0.0194(4) Uani 1 1 d .
C61 C 0.80950(12) 0.58055(13) 0.81528(8) 0.0157(4) Uani 1 1 d .
H61A H 0.8646 0.6088 0.8361 0.019 Uiso 1 1 calc R
H61B H 0.8170 0.5619 0.7799 0.019 Uiso 1 1 calc R
C62 C 0.73066(12) 0.64087(13) 0.80560(8) 0.0161(4) Uani 1 1 d .
H62A H 0.7324 0.6807 0.7763 0.019 Uiso 1 1 calc R
H62B H 0.7350 0.6730 0.8394 0.019 Uiso 1 1 calc R
C63 C 0.81200(12) 0.53043(13) 0.92353(7) 0.0143(3) Uani 1 1 d .
C64 C 0.89719(13) 0.55589(14) 0.95319(8) 0.0187(4) Uani 1 1 d .
H64 H 0.9451 0.5508 0.9376 0.022 Uiso 1 1 calc R
C65 C 0.91151(13) 0.58856(15) 1.00538(8) 0.0220(4) Uani 1 1 d .
H65 H 0.9694 0.6052 1.0257 0.026 Uiso 1 1 calc R
C66 C 0.84135(14) 0.59694(16) 1.02795(8) 0.0236(4) Uani 1 1 d .
H66 H 0.8513 0.6198 1.0635 0.028 Uiso 1 1 calc R
C67 C 0.75681(14) 0.57207(15) 0.99887(8) 0.0221(4) Uani 1 1 d .
H67 H 0.7090 0.5780 1.0144 0.026 Uiso 1 1 calc R
C68 C 0.74215(13) 0.53838(14) 0.94679(8) 0.0176(4) Uani 1 1 d .
H68 H 0.6843 0.5207 0.9270 0.021 Uiso 1 1 calc R
C69 C 0.87735(12) 0.41761(13) 0.85718(7) 0.0153(4) Uani 1 1 d .
C70 C 0.94640(13) 0.43230(16) 0.83398(8) 0.0222(4) Uani 1 1 d .
H70 H 0.9497 0.4840 0.8166 0.027 Uiso 1 1 calc R
C71 C 1.01044(14) 0.37133(17) 0.83628(9) 0.0271(5) Uani 1 1 d .
H71 H 1.0569 0.3815 0.8201 0.032 Uiso 1 1 calc R
C72 C 1.00670(14) 0.29637(16) 0.86199(9) 0.0266(5) Uani 1 1 d .
H72 H 1.0506 0.2551 0.8635 0.032 Uiso 1 1 calc R
C73 C 0.93835(14) 0.28127(16) 0.88571(10) 0.0270(5) Uani 1 1 d .
H73 H 0.9362 0.2300 0.9039 0.032 Uiso 1 1 calc R
C74 C 0.87358(13) 0.34131(15) 0.88268(9) 0.0221(4) Uani 1 1 d .
H74 H 0.8263 0.3304 0.8981 0.027 Uiso 1 1 calc R
C75 C 0.55148(12) 0.65400(13) 0.80847(8) 0.0150(4) Uani 1 1 d .
C76 C 0.52813(13) 0.73146(14) 0.78377(8) 0.0179(4) Uani 1 1 d .
H76 H 0.5449 0.7456 0.7519 0.021 Uiso 1 1 calc R
C77 C 0.48032(13) 0.78816(14) 0.80567(9) 0.0208(4) Uani 1 1 d .
H77 H 0.4644 0.8408 0.7887 0.025 Uiso 1 1 calc R
C78 C 0.45594(13) 0.76738(14) 0.85258(9) 0.0212(4) Uani 1 1 d .
H78 H 0.4239 0.8062 0.8677 0.025 Uiso 1 1 calc R
C79 C 0.47817(13) 0.69071(15) 0.87695(9) 0.0214(4) Uani 1 1 d .
H79 H 0.4613 0.6767 0.9088 0.026 Uiso 1 1 calc R
C80 C 0.52556(13) 0.63362(14) 0.85483(8) 0.0185(4) Uani 1 1 d .
H80 H 0.5402 0.5806 0.8715 0.022 Uiso 1 1 calc R
C81 C 0.58647(12) 0.58322(13) 0.71137(8) 0.0158(4) Uani 1 1 d .
C82 C 0.49872(13) 0.56054(15) 0.68558(9) 0.0213(4) Uani 1 1 d .
H82 H 0.4574 0.5565 0.7064 0.026 Uiso 1 1 calc R
C83 C 0.47159(14) 0.54403(16) 0.63010(9) 0.0267(5) Uani 1 1 d .
H83 H 0.4117 0.5294 0.6129 0.032 Uiso 1 1 calc R
C84 C 0.53210(15) 0.54887(15) 0.59932(9) 0.0244(5) Uani 1 1 d .
H84 H 0.5137 0.5368 0.5613 0.029 Uiso 1 1 calc R
C85 C 0.61905(14) 0.57141(15) 0.62452(8) 0.0222(4) Uani 1 1 d .
H85 H 0.6603 0.5749 0.6036 0.027 Uiso 1 1 calc R
C86 C 0.64647(13) 0.58898(14) 0.68010(8) 0.0193(4) Uani 1 1 d .
H86 H 0.7061 0.6050 0.6969 0.023 Uiso 1 1 calc R
C87 C 0.68666(12) 0.38746(13) 0.70910(8) 0.0162(4) Uani 1 1 d .
C88 C 0.70010(13) 0.35649(13) 0.65905(8) 0.0167(4) Uani 1 1 d .
C89 C 0.62963(15) 0.31945(17) 0.62026(9) 0.0278(5) Uani 1 1 d .
H89 H 0.5730 0.3150 0.6264 0.033 Uiso 1 1 calc R
C90 C 0.64391(17) 0.28899(19) 0.57226(10) 0.0349(6) Uani 1 1 d .
H90 H 0.5966 0.2637 0.5453 0.042 Uiso 1 1 calc R
C91 C 0.72690(18) 0.29540(17) 0.56367(9) 0.0314(5) Uani 1 1 d .
H91 H 0.7360 0.2742 0.5309 0.038 Uiso 1 1 calc R
C92 C 0.79636(16) 0.33233(17) 0.60229(10) 0.0284(5) Uani 1 1 d .
H92 H 0.8529 0.3367 0.5960 0.034 Uiso 1 1 calc R
C93 C 0.78350(14) 0.36306(15) 0.65034(9) 0.0221(4) Uani 1 1 d .
H93 H 0.8311 0.3884 0.6771 0.027 Uiso 1 1 calc R
Cl1 Cl 0.74944(5) -0.36965(5) 0.41737(3) 0.03955(17) Uani 1 1 d .
Cl2 Cl 0.59765(6) -0.37130(6) 0.47712(3) 0.0539(2) Uani 1 1 d .
C94 C 0.70841(15) -0.27841(17) 0.43627(9) 0.0285(5) Uani 1 1 d .
C95 C 0.64139(17) -0.27844(19) 0.46133(10) 0.0344(6) Uani 1 1 d .
C96 C 0.60867(19) -0.2041(2) 0.47483(13) 0.0442(7) Uani 1 1 d .
H96 H 0.5622 -0.2044 0.4919 0.053 Uiso 1 1 calc R
C97 C 0.6429(2) -0.1298(2) 0.46371(14) 0.0483(8) Uani 1 1 d .
H97 H 0.6204 -0.0788 0.4733 0.058 Uiso 1 1 calc R
C98 C 0.7104(2) -0.1287(2) 0.43857(12) 0.0407(6) Uani 1 1 d .
H98 H 0.7337 -0.0773 0.4304 0.049 Uiso 1 1 calc R
C99 C 0.74351(17) -0.20362(19) 0.42538(10) 0.0335(6) Uani 1 1 d .
H99 H 0.7905 -0.2034 0.4088 0.040 Uiso 1 1 calc R

loop_
_atom_site_aniso_label
_atom_site_aniso_U_11
_atom_site_aniso_U_22
_atom_site_aniso_U_33
_atom_site_aniso_U_23
_atom_site_aniso_U_13
_atom_site_aniso_U_12
Co1 0.00919(12) 0.01279(16) 0.01294(12) 0.00051(8) 0.00530(9) -0.00062(8)
P1 0.0090(2) 0.0147(3) 0.0128(2) -0.00025(16) 0.00520(15) -0.00033(15)
P2 0.0114(2) 0.0130(3) 0.0149(2) 0.00127(16) 0.00548(16) 0.00046(16)
N1 0.0151(7) 0.0145(9) 0.0172(7) 0.0009(6) 0.0071(6) -0.0007(6)
C1 0.0096(7) 0.0149(10) 0.0150(8) 0.0016(6) 0.0050(6) -0.0014(6)
C2 0.0112(7) 0.0119(10) 0.0143(8) 0.0009(6) 0.0052(6) -0.0001(6)
C3 0.0137(8) 0.0152(11) 0.0125(8) 0.0043(6) 0.0038(6) -0.0013(6)
C4 0.0177(8) 0.0199(11) 0.0110(8) 0.0014(6) 0.0070(6) -0.0017(7)
C5 0.0157(8) 0.0175(11) 0.0184(8) 0.0004(7) 0.0130(7) 0.0006(7)
C6 0.0090(7) 0.0164(11) 0.0212(9) 0.0028(7) 0.0096(6) 0.0002(6)
C7 0.0074(7) 0.0212(12) 0.0254(9) 0.0054(7) 0.0069(7) 0.0035(6)
C8 0.0074(7) 0.0226(12) 0.0190(9) 0.0056(7) 0.0001(6) -0.0010(7)
C9 0.0100(7) 0.0185(11) 0.0145(8) 0.0016(7) 0.0013(6) -0.0045(6)
C10 0.0154(8) 0.0187(11) 0.0130(8) -0.0028(7) 0.0029(6) -0.0066(7)
C11 0.0148(8) 0.0144(11) 0.0189(9) -0.0063(7) 0.0079(7) -0.0026(7)
C12 0.0131(8) 0.0092(10) 0.0211(9) -0.0005(6) 0.0077(7) -0.0001(6)
C13 0.0129(8) 0.0108(11) 0.0227(9) 0.0035(7) 0.0045(7) 0.0037(6)
C14 0.0132(8) 0.0169(11) 0.0172(8) 0.0066(7) 0.0022(6) 0.0020(7)
C15 0.0150(8) 0.0232(12) 0.0149(8) 0.0066(7) -0.0018(7) 0.0009(7)
C16 0.0225(9) 0.0261(13) 0.0097(8) 0.0014(7) -0.0010(7) -0.0043(8)
C17 0.0243(9) 0.0231(12) 0.0101(8) -0.0018(7) 0.0073(7) -0.0046(8)
C18 0.0277(10) 0.0220(12) 0.0161(9) -0.0064(7) 0.0142(8) -0.0029(8)
C19 0.0216(9) 0.0202(12) 0.0232(9) -0.0040(7) 0.0171(8) 0.0006(7)
C20 0.0186(9) 0.0145(12) 0.0333(11) -0.0014(8) 0.0178(8) 0.0046(7)
C21 0.0119(8) 0.0178(12) 0.0335(11) 0.0063(8) 0.0119(7) 0.0068(7)
C22 0.0144(9) 0.0171(12) 0.0345(11) 0.0099(8) 0.0078(8) 0.0059(7)
C23 0.0139(8) 0.0241(13) 0.0264(10) 0.0145(8) 0.0003(7) 0.0030(7)
C24 0.0124(8) 0.0286(13) 0.0174(9) 0.0086(8) -0.0019(7) -0.0002(7)
C25 0.0188(9) 0.0332(13) 0.0101(8) 0.0048(7) 0.0007(7) -0.0067(8)
C26 0.0211(9) 0.0272(13) 0.0097(8) -0.0043(7) 0.0038(7) -0.0079(8)
C27 0.0243(10) 0.0243(12) 0.0153(8) -0.0073(7) 0.0115(7) -0.0062(8)
C28 0.0205(9) 0.0179(11) 0.0206(9) -0.0085(7) 0.0139(7) -0.0038(7)
C29 0.0170(9) 0.0176(12) 0.0292(10) -0.0056(8) 0.0151(8) 0.0017(7)
C30 0.0110(8) 0.0152(11) 0.0299(10) 0.0004(7) 0.0073(7) 0.0047(7)
C31 0.0077(8) 0.0197(12) 0.0318(10) 0.0034(8) 0.0041(7) 0.0041(7)
C32 0.0094(8) 0.0256(13) 0.0233(9) 0.0063(8) -0.0035(7) 0.0015(7)
C33 0.0115(8) 0.0274(13) 0.0206(9) 0.0008(8) -0.0035(7) -0.0022(7)
C34 0.0194(9) 0.0291(13) 0.0131(8) -0.0026(7) -0.0015(7) -0.0071(8)
C35 0.0249(10) 0.0239(13) 0.0156(9) -0.0081(7) 0.0058(7) -0.0097(8)
C36 0.0291(10) 0.0211(13) 0.0189(9) -0.0095(7) 0.0130(8) -0.0049(8)
C37 0.0276(10) 0.0126(11) 0.0292(10) -0.0068(8) 0.0175(8) -0.0025(8)
C38 0.0249(10) 0.0131(12) 0.0350(11) -0.0015(8) 0.0190(9) 0.0047(8)
C39 0.0205(9) 0.0122(12) 0.0363(11) 0.0057(8) 0.0121(8) 0.0064(7)
C40 0.0227(10) 0.0126(12) 0.0317(11) 0.0075(8) 0.0109(8) 0.0021(7)
C41 0.0216(10) 0.0203(12) 0.0243(10) 0.0126(8) 0.0078(8) 0.0008(8)
C42 0.0215(10) 0.0267(14) 0.0205(9) 0.0143(8) 0.0039(7) 0.0005(8)
C43 0.0251(10) 0.0312(14) 0.0115(8) 0.0075(7) 0.0033(7) -0.0064(8)
C44 0.0263(10) 0.0313(13) 0.0132(8) 0.0017(8) 0.0114(7) -0.0070(8)
C45 0.0257(10) 0.0287(13) 0.0156(9) -0.0058(7) 0.0145(8) -0.0069(8)
C46 0.0204(9) 0.0276(13) 0.0242(10) -0.0059(8) 0.0183(8) -0.0037(8)
C47 0.0153(8) 0.0211(12) 0.0320(11) -0.0062(8) 0.0172(8) -0.0003(7)
C48 0.0081(8) 0.0227(12) 0.0344(11) -0.0009(8) 0.0108(7) 0.0023(7)
C49 0.0078(8) 0.0259(13) 0.0305(10) -0.0005(8) 0.0079(7) -0.0015(7)
C50 0.0094(8) 0.0249(13) 0.0248(10) -0.0015(8) 0.0007(7) -0.0050(7)
C51 0.0143(8) 0.0206(12) 0.0248(10) -0.0033(8) 0.0040(7) -0.0081(7)
C52 0.0221(10) 0.0182(12) 0.0227(10) -0.0070(7) 0.0063(8) -0.0093(7)
C53 0.0240(10) 0.0116(11) 0.0294(10) -0.0060(7) 0.0129(8) -0.0051(7)
C54 0.0219(9) 0.0105(11) 0.0320(11) 0.0008(8) 0.0123(8) -0.0027(7)
C55 0.0205(9) 0.0157(11) 0.0259(10) 0.0018(7) 0.0122(8) -0.0062(7)
C56 0.0220(10) 0.0223(13) 0.0219(10) 0.0082(7) 0.0103(8) -0.0039(8)
C57 0.0230(9) 0.0269(13) 0.0182(9) 0.0039(8) 0.0129(7) -0.0062(8)
C58 0.0182(9) 0.0262(13) 0.0241(10) -0.0019(8) 0.0167(8) -0.0051(8)
C59 0.0121(8) 0.0244(12) 0.0283(10) -0.0028(8) 0.0128(7) -0.0055(7)
C60 0.0156(9) 0.0191(12) 0.0265(10) -0.0031(8) 0.0110(7) -0.0076(7)
C61 0.0131(8) 0.0197(11) 0.0161(8) 0.0011(7) 0.0071(6) -0.0026(7)
C62 0.0151(8) 0.0154(11) 0.0185(8) 0.0008(7) 0.0057(7) -0.0024(7)
C63 0.0142(8) 0.0152(10) 0.0145(8) -0.0008(6) 0.0058(6) 0.0010(7)
C64 0.0131(8) 0.0232(12) 0.0203(9) -0.0011(7) 0.0055(7) 0.0005(7)
C65 0.0164(9) 0.0261(13) 0.0207(9) -0.0044(8) 0.0007(7) -0.0003(7)
C66 0.0228(10) 0.0301(13) 0.0171(9) -0.0072(8) 0.0042(7) 0.0027(8)
C67 0.0195(9) 0.0289(13) 0.0204(9) -0.0041(8) 0.0099(7) 0.0028(8)
C68 0.0139(8) 0.0224(12) 0.0174(9) -0.0022(7) 0.0058(7) 0.0016(7)
C69 0.0112(8) 0.0193(11) 0.0157(8) -0.0043(7) 0.0045(6) 0.0015(6)
C70 0.0172(9) 0.0315(13) 0.0206(9) 0.0022(8) 0.0097(7) 0.0049(8)
C71 0.0172(9) 0.0439(16) 0.0229(10) -0.0015(9) 0.0103(8) 0.0097(9)
C72 0.0174(9) 0.0301(14) 0.0301(11) -0.0128(9) 0.0033(8) 0.0075(8)
C73 0.0197(10) 0.0170(13) 0.0421(13) -0.0032(9) 0.0051(9) 0.0002(8)
C74 0.0144(8) 0.0194(12) 0.0328(11) -0.0013(8) 0.0071(8) -0.0014(7)
C75 0.0120(8) 0.0149(11) 0.0186(8) -0.0014(7) 0.0050(6) 0.0008(6)
C76 0.0166(8) 0.0158(11) 0.0214(9) 0.0017(7) 0.0057(7) -0.0005(7)
C77 0.0185(9) 0.0140(12) 0.0283(10) 0.0004(7) 0.0039(8) 0.0014(7)
C78 0.0149(8) 0.0206(12) 0.0278(10) -0.0068(8) 0.0058(7) 0.0026(7)
C79 0.0197(9) 0.0250(13) 0.0221(9) -0.0019(8) 0.0100(7) 0.0017(8)
C80 0.0175(9) 0.0179(12) 0.0217(9) 0.0017(7) 0.0082(7) 0.0025(7)
C81 0.0167(8) 0.0148(11) 0.0169(8) 0.0014(6) 0.0065(7) 0.0026(7)
C82 0.0171(9) 0.0262(13) 0.0220(10) -0.0010(8) 0.0074(7) 0.0034(8)
C83 0.0170(9) 0.0355(15) 0.0258(11) -0.0049(9) 0.0031(8) 0.0007(8)
C84 0.0276(11) 0.0269(14) 0.0184(9) -0.0025(8) 0.0062(8) 0.0018(8)
C85 0.0238(10) 0.0242(13) 0.0211(10) 0.0026(8) 0.0104(8) 0.0014(8)
C86 0.0174(9) 0.0223(12) 0.0191(9) 0.0032(7) 0.0071(7) -0.0009(7)
C87 0.0155(8) 0.0148(11) 0.0199(9) 0.0019(7) 0.0075(7) -0.0005(7)
C88 0.0202(9) 0.0159(11) 0.0159(8) -0.0008(7) 0.0083(7) 0.0007(7)
C89 0.0214(10) 0.0385(15) 0.0240(10) -0.0089(9) 0.0073(8) -0.0027(9)
C90 0.0302(12) 0.0492(18) 0.0235(11) -0.0151(10) 0.0047(9) -0.0059(11)
C91 0.0403(13) 0.0354(15) 0.0218(10) -0.0077(9) 0.0143(9) 0.0018(10)
C92 0.0287(11) 0.0338(15) 0.0295(11) -0.0046(9) 0.0192(9) -0.0013(9)
C93 0.0215(10) 0.0250(13) 0.0226(10) -0.0038(8) 0.0105(8) -0.0046(8)
Cl1 0.0429(3) 0.0404(4) 0.0319(3) -0.0076(2) 0.0049(2) 0.0173(3)
Cl2 0.0630(5) 0.0550(6) 0.0480(4) -0.0027(3) 0.0224(4) -0.0145(4)
C94 0.0272(11) 0.0349(15) 0.0197(10) -0.0065(9) 0.0005(8) 0.0094(9)
C95 0.0330(12) 0.0421(17) 0.0263(11) -0.0088(10) 0.0057(9) -0.0046(11)
C96 0.0299(13) 0.058(2) 0.0473(16) -0.0181(14) 0.0146(11) -0.0003(12)
C97 0.0343(14) 0.046(2) 0.063(2) -0.0228(15) 0.0114(13) 0.0030(12)
C98 0.0420(15) 0.0373(18) 0.0410(15) -0.0103(11) 0.0091(12) -0.0029(12)
C99 0.0280(11) 0.0475(18) 0.0229(11) -0.0050(10) 0.0037(9) 0.0042(10)

loop_
_atom_type_symbol
_atom_type_description
_atom_type_scat_dispersion_real
_atom_type_scat_dispersion_imag
_atom_type_scat_source
C C 0.0033 0.0016 'International Tables Vol C Tables 4.2.6.8 and 6.1.1.4'
H H 0.0000 0.0000 'International Tables Vol C Tables 4.2.6.8 and 6.1.1.4'
N N 0.0061 0.0033 'International Tables Vol C Tables 4.2.6.8 and 6.1.1.4'
P P 0.1023 0.0942 'International Tables Vol C Tables 4.2.6.8 and 6.1.1.4'
Cl Cl 0.1484 0.1585 'International Tables Vol C Tables 4.2.6.8 and 6.1.1.4'
Co Co 0.3494 0.9721 'International Tables Vol C Tables 4.2.6.8 and 6.1.1.4'

loop_
_geom_angle_atom_site_label_1
_geom_angle_atom_site_label_2
_geom_angle_atom_site_label_3
_geom_angle
N1 Co1 C2 100.48(7)
N1 Co1 C1 97.57(7)
C2 Co1 C1 43.45(7)
N1 Co1 P1 94.04(5)
C2 Co1 P1 154.15(5)
C1 Co1 P1 113.72(5)
N1 Co1 P2 95.31(5)
C2 Co1 P2 111.07(6)
C1 Co1 P2 153.28(5)
P1 Co1 P2 88.51(2)
C69 P1 C63 103.72(9)
C69 P1 C61 105.35(9)
C63 P1 C61 102.95(9)
C69 P1 Co1 120.49(7)
C63 P1 Co1 116.48(6)
C61 P1 Co1 106.04(6)
C81 P2 C75 106.21(9)
C81 P2 C62 106.62(9)
C75 P2 C62 101.41(9)
C81 P2 Co1 109.66(7)
C75 P2 Co1 123.58(7)
C62 P2 Co1 108.05(7)
C87 N1 Co1 177.38(16)
C6 C1 C9 104.59(16)
C6 C1 C2 117.20(16)
C9 C1 C2 117.31(15)
C6 C1 Co1 121.52(12)
C9 C1 Co1 125.03(14)
C2 C1 Co1 67.75(10)
C3 C2 C12 104.68(15)
C3 C2 C1 117.53(17)
C12 C2 C1 117.28(15)
C3 C2 Co1 120.91(12)
C12 C2 Co1 124.60(14)
C1 C2 Co1 68.80(10)
C4 C3 C14 119.46(18)
C4 C3 C2 122.77(17)
C14 C3 C2 109.43(16)
C3 C4 C17 120.08(17)
C3 C4 C5 119.41(17)
C17 C4 C5 107.73(18)
C6 C5 C19 120.00(19)
C6 C5 C4 119.69(18)
C19 C5 C4 107.70(17)
C5 C6 C7 119.09(19)
C5 C6 C1 122.70(17)
C7 C6 C1 109.69(16)
C21 C7 C8 120.68(18)
C21 C7 C6 120.99(19)
C8 C7 C6 107.44(18)
C24 C8 C9 121.30(19)
C24 C8 C7 119.4(2)
C9 C8 C7 108.05(17)
C10 C9 C8 119.26(17)
C10 C9 C1 122.58(17)
C8 C9 C1 109.41(17)
C9 C10 C26 119.9(2)
C9 C10 C11 119.75(16)
C26 C10 C11 107.73(16)
C12 C11 C28 119.86(17)
C12 C11 C10 119.81(16)
C28 C11 C10 107.71(17)
C11 C12 C13 119.63(16)
C11 C12 C2 122.64(17)
C13 C12 C2 109.24(16)
C30 C13 C14 120.16(18)
C30 C13 C12 120.81(18)
C14 C13 C12 108.06(16)
C15 C14 C13 120.28(18)
C15 C14 C3 120.53(19)
C13 C14 C3 107.72(16)
C14 C15 C16 119.80(18)
C14 C15 C32 119.57(19)
C16 C15 C32 108.18(19)
C17 C16 C15 119.41(19)
C17 C16 C34 120.1(2)
C15 C16 C34 108.13(18)
C16 C17 C4 120.70(19)
C16 C17 C18 119.41(19)
C4 C17 C18 108.09(18)
C36 C18 C19 120.4(2)
C36 C18 C17 120.30(19)
C19 C18 C17 107.96(18)
C20 C19 C5 120.81(19)
C20 C19 C18 119.94(19)
C5 C19 C18 108.52(19)
C19 C20 C21 119.4(2)
C19 C20 C38 119.6(2)
C21 C20 C38 108.36(19)
C7 C21 C20 119.67(19)
C7 C21 C22 119.6(2)
C20 C21 C22 108.44(19)
C23 C22 C39 120.19(19)
C23 C22 C21 119.8(2)
C39 C22 C21 107.4(2)
C22 C23 C24 120.61(19)
C22 C23 C42 120.0(2)
C24 C23 C42 107.6(2)
C8 C24 C25 119.2(2)
C8 C24 C23 119.9(2)
C25 C24 C23 108.71(18)
C26 C25 C24 119.41(18)
C26 C25 C43 120.25(19)
C24 C25 C43 107.6(2)
C25 C26 C27 119.61(19)
C25 C26 C10 120.91(19)
C27 C26 C10 108.14(18)
C45 C27 C26 120.3(2)
C45 C27 C28 120.08(19)
C26 C27 C28 108.39(17)
C29 C28 C27 120.10(19)
C29 C28 C11 120.47(18)
C27 C28 C11 108.03(17)
C28 C29 C30 119.57(17)
C28 C29 C47 119.6(2)
C30 C29 C47 107.95(18)
C13 C30 C29 119.64(17)
C13 C30 C31 119.46(19)
C29 C30 C31 108.52(18)
C32 C31 C30 120.31(18)
C32 C31 C48 119.8(2)
C30 C31 C48 107.43(18)
C31 C32 C33 120.1(2)
C31 C32 C15 120.20(19)
C33 C32 C15 107.84(19)
C50 C33 C32 120.5(2)
C50 C33 C34 119.8(2)
C32 C33 C34 108.09(19)
C35 C34 C33 120.2(2)
C35 C34 C16 120.35(19)
C33 C34 C16 107.8(2)
C34 C35 C36 119.9(2)
C34 C35 C52 119.9(2)
C36 C35 C52 107.9(2)
C18 C36 C35 120.0(2)
C18 C36 C37 119.6(2)
C35 C36 C37 108.21(18)
C38 C37 C36 120.3(2)
C38 C37 C53 120.0(2)
C36 C37 C53 107.77(19)
C37 C38 C20 120.3(2)
C37 C38 C39 120.09(19)
C20 C38 C39 107.6(2)
C40 C39 C38 119.8(2)
C40 C39 C22 119.9(2)
C38 C39 C22 108.17(19)
C39 C40 C54 120.2(2)
C39 C40 C41 119.9(2)
C54 C40 C41 107.89(18)
C42 C41 C40 120.08(19)
C42 C41 C56 120.0(2)
C40 C41 C56 108.24(19)
C41 C42 C23 120.0(2)
C41 C42 C43 120.0(2)
C23 C42 C43 108.0(2)
C44 C43 C25 120.1(2)
C44 C43 C42 119.9(2)
C25 C43 C42 108.09(19)
C43 C44 C57 119.8(2)
C43 C44 C45 119.7(2)
C57 C44 C45 108.00(19)
C27 C45 C46 120.0(2)
C27 C45 C44 120.02(19)
C46 C45 C44 108.00(19)
C47 C46 C58 120.2(2)
C47 C46 C45 119.8(2)
C58 C46 C45 108.0(2)
C46 C47 C29 120.42(19)
C46 C47 C48 119.8(2)
C29 C47 C48 108.25(18)
C49 C48 C47 120.2(2)
C49 C48 C31 120.1(2)
C47 C48 C31 107.85(18)
C48 C49 C59 119.8(2)
C48 C49 C50 120.3(2)
C59 C49 C50 107.87(19)
C33 C50 C51 120.1(2)
C33 C50 C49 119.3(2)
C51 C50 C49 108.10(19)
C52 C51 C50 120.1(2)
C52 C51 C60 120.0(2)
C50 C51 C60 108.06(19)
C51 C52 C35 119.9(2)
C51 C52 C53 120.00(19)
C35 C52 C53 108.05(18)
C54 C53 C52 120.15(19)
C54 C53 C37 119.70(19)
C52 C53 C37 108.03(19)
C53 C54 C40 120.20(18)
C53 C54 C55 119.7(2)
C40 C54 C55 108.06(19)
C60 C55 C56 120.4(2)
C60 C55 C54 120.25(19)
C56 C55 C54 108.05(18)
C57 C56 C55 120.1(2)
C57 C56 C41 120.0(2)
C55 C56 C41 107.76(19)
C56 C57 C44 120.3(2)
C56 C57 C58 119.95(19)
C44 C57 C58 107.6(2)
C59 C58 C46 119.7(2)
C59 C58 C57 119.8(2)
C46 C58 C57 108.32(19)
C58 C59 C60 120.1(2)
C58 C59 C49 120.2(2)
C60 C59 C49 107.92(18)
C55 C60 C59 119.66(19)
C55 C60 C51 119.93(18)
C59 C60 C51 108.04(19)
C62 C61 P1 108.39(12)
C61 C62 P2 110.60(14)
C68 C63 C64 119.49(17)
C68 C63 P1 118.05(14)
C64 C63 P1 122.42(14)
C65 C64 C63 119.93(18)
C64 C65 C66 120.11(19)
C67 C66 C65 120.35(19)
C66 C67 C68 119.85(18)
C67 C68 C63 120.26(18)
C74 C69 C70 119.10(19)
C74 C69 P1 116.59(14)
C70 C69 P1 124.26(17)
C71 C70 C69 120.2(2)
C72 C71 C70 120.3(2)
C71 C72 C73 119.9(2)
C74 C73 C72 119.9(2)
C73 C74 C69 120.5(2)
C80 C75 C76 119.28(18)
C80 C75 P2 118.87(16)
C76 C75 P2 121.56(14)
C77 C76 C75 120.25(19)
C76 C77 C78 119.8(2)
C79 C78 C77 120.24(19)
C78 C79 C80 119.98(19)
C75 C80 C79 120.4(2)
C82 C81 C86 118.93(18)
C82 C81 P2 118.50(14)
C86 C81 P2 121.30(15)
C83 C82 C81 120.58(19)
C82 C83 C84 120.1(2)
C85 C84 C83 119.6(2)
C84 C85 C86 120.50(19)
C85 C86 C81 120.21(19)
N1 C87 C88 179.6(2)
C89 C88 C93 120.96(19)
C89 C88 C87 119.33(18)
C93 C88 C87 119.70(18)
C88 C89 C90 118.7(2)
C91 C90 C89 120.3(2)
C92 C91 C90 120.6(2)
C91 C92 C93 119.9(2)
C92 C93 C88 119.5(2)
C95 C94 C99 119.7(2)
C95 C94 Cl1 121.7(2)
C99 C94 Cl1 118.64(19)
C94 C95 C96 120.2(3)
C94 C95 Cl2 120.9(2)
C96 C95 Cl2 118.9(2)
C97 C96 C95 120.3(3)
C96 C97 C98 120.2(3)
C97 C98 C99 119.4(3)
C94 C99 C98 120.3(2)

loop_
_geom_bond_atom_site_label_1
_geom_bond_atom_site_label_2
_geom_bond_distance
Co1 N1 1.9687(16)
Co1 C2 2.0082(18)
Co1 C1 2.0230(19)
Co1 P1 2.1770(5)
Co1 P2 2.1949(6)
P1 C69 1.818(2)
P1 C63 1.8199(19)
P1 C61 1.844(2)
P2 C81 1.8213(19)
P2 C75 1.825(2)
P2 C62 1.856(2)
N1 C87 1.147(3)
C1 C6 1.467(3)
C1 C9 1.476(2)
C1 C2 1.492(2)
C2 C3 1.470(2)
C2 C12 1.478(2)
C3 C4 1.386(3)
C3 C14 1.450(2)
C4 C17 1.442(3)
C4 C5 1.473(3)
C5 C6 1.392(3)
C5 C19 1.437(3)
C6 C7 1.449(3)
C7 C21 1.394(3)
C7 C8 1.447(3)
C8 C24 1.402(3)
C8 C9 1.442(3)
C9 C10 1.389(3)
C10 C26 1.451(3)
C10 C11 1.470(3)
C11 C12 1.384(3)
C11 C28 1.452(2)
C12 C13 1.445(3)
C13 C30 1.397(3)
C13 C14 1.444(3)
C14 C15 1.397(3)
C15 C16 1.441(3)
C15 C32 1.452(3)
C16 C17 1.397(3)
C16 C34 1.454(3)
C17 C18 1.455(3)
C18 C36 1.395(3)
C18 C19 1.449(3)
C19 C20 1.403(3)
C20 C21 1.436(3)
C20 C38 1.452(3)
C21 C22 1.455(3)
C22 C23 1.386(3)
C22 C39 1.454(3)
C23 C24 1.448(4)
C23 C42 1.451(3)
C24 C25 1.447(3)
C25 C26 1.393(3)
C25 C43 1.451(3)
C26 C27 1.450(3)
C27 C45 1.392(3)
C27 C28 1.452(3)
C28 C29 1.397(3)
C29 C30 1.441(3)
C29 C47 1.450(3)
C30 C31 1.456(3)
C31 C32 1.386(3)
C31 C48 1.457(3)
C32 C33 1.449(3)
C33 C50 1.395(3)
C33 C34 1.450(3)
C34 C35 1.387(4)
C35 C36 1.452(3)
C35 C52 1.453(3)
C36 C37 1.454(3)
C37 C38 1.391(3)
C37 C53 1.456(3)
C38 C39 1.452(3)
C39 C40 1.392(3)
C40 C54 1.449(3)
C40 C41 1.450(3)
C41 C42 1.392(3)
C41 C56 1.452(3)
C42 C43 1.454(4)
C43 C44 1.394(3)
C44 C57 1.454(3)
C44 C45 1.454(4)
C45 C46 1.452(3)
C46 C47 1.394(3)
C46 C58 1.445(3)
C47 C48 1.451(3)
C48 C49 1.388(3)
C49 C59 1.450(3)
C49 C50 1.452(3)
C50 C51 1.443(3)
C51 C52 1.392(3)
C51 C60 1.450(3)
C52 C53 1.454(3)
C53 C54 1.391(3)
C54 C55 1.453(3)
C55 C60 1.392(3)
C55 C56 1.451(3)
C56 C57 1.385(3)
C57 C58 1.456(3)
C58 C59 1.398(3)
C59 C60 1.448(3)
C61 C62 1.538(3)
C63 C68 1.395(2)
C63 C64 1.401(3)
C64 C65 1.389(3)
C65 C66 1.389(3)
C66 C67 1.386(3)
C67 C68 1.392(3)
C69 C74 1.396(3)
C69 C70 1.397(3)
C70 C71 1.394(3)
C71 C72 1.380(4)
C72 C73 1.396(3)
C73 C74 1.389(3)
C75 C80 1.395(3)
C75 C76 1.395(3)
C76 C77 1.394(3)
C77 C78 1.396(3)
C78 C79 1.379(3)
C79 C80 1.397(3)
C81 C82 1.399(3)
C81 C86 1.401(3)
C82 C83 1.384(3)
C83 C84 1.397(3)
C84 C85 1.385(3)
C85 C86 1.389(3)
C87 C88 1.440(3)
C88 C89 1.393(3)
C88 C93 1.396(3)
C89 C90 1.395(3)
C90 C91 1.388(4)
C91 C92 1.381(4)
C92 C93 1.388(3)
Cl1 C94 1.724(3)
Cl2 C95 1.736(3)
C94 C95 1.379(4)
C94 C99 1.382(4)
C95 C96 1.382(4)
C96 C97 1.371(5)
C97 C98 1.386(4)
C98 C99 1.389(4)
